data_1537418
loop_
_publ_author_name
'Holloway, J.H.'
'Peacock, R.D.'
'Small, R.W.H.'

_publ_section_title
;
 The crystal structure of ruthenium pentafluoride
;
_journal_name_full 'Journal of the Chemical Society'
_journal_page_first 644
_journal_page_last 648
_journal_volume 1964
_journal_year 1964
_chemical_formula_sum 'F5 Ru'
_chemical_name_systematic 'Ru F5'
_space_group_IT_number 14
_symmetry_space_group_name_Hall '-P 2yab'
_symmetry_space_group_name_H-M 'P 1 21/a 1'
_cell_angle_alpha 90
_cell_angle_beta 99.83
_cell_angle_gamma 90
_cell_formula_units_Z 8
_cell_length_a 12.47
_cell_length_b 10.01
_cell_length_c 5.42
_cell_volume 666.617
_citation_journal_id_ASTM JCSOA9
_cod_data_source_file Holloway_JCSOA9_1964_1498.cif
_cod_data_source_block F5Ru1
_cod_original_cell_volume 666.6172
_cod_original_sg_symbol_Hall '-P 2ybc (z,y,-x)'
_cod_original_formula_sum 'F5 Ru1'
_cod_database_code 1537418

loop_
_symmetry_equiv_pos_as_xyz
x,y,z
-x+1/2,y+1/2,-z
-x,-y,-z
x-1/2,-y-1/2,z

loop_
_atom_site_label
_atom_site_type_symbol
_atom_site_fract_x
_atom_site_fract_y
_atom_site_fract_z
_atom_site_occupancy
_atom_site_U_iso_or_equiv
F7 F-1 0.04 0.17 -0.267 1 0.0
F2 F-1 0.132 0.333 0.083 1 0.0
F9 F-1 0.25 0.083 0 1 0.0
F4 F-1 0.267 0.167 0.5 1 0.0
F5 F-1 -0.058 0.417 0.89 1 0.0
F1 F-1 0.042 0.083 0.206 1 0.0
F6 F-1 0.143 -0.15 0.066 1 0.0
Ru2 Ru+5 0.199 0 0.3 1 0.0
F10 F-1 -0.058 0.325 0.264 1 0.0
F8 F-1 0.14 -0.057 0.6 1 0.0
Ru1 Ru+5 0 0.255 0 1 0.0
F3 F-1 0.316 -0.1 0.4 1 0.0
